data_7005072
loop_
_publ_author_name
'Zhao, Hanhua'
'Lopez, Nazario'
'Prosvirin, Andrey'
'Chifotides, Helen T.'
'Dunbar, Kim R.'

_publ_section_title
;
 Lanthanide-3d cyanometalate chains Ln(III)-M(III) (Ln=Pr, Nd, Sm, Eu,
 Gd, Tb; M=Fe) with the tridentate ligand
 2,4,6-tri(2-pyridyl)-1,3,5-triazine (tptz): evidence of ferromagnetic
 interactions for the Sm(III)-M(III) compounds (M=Fe, Cr).
;
_journal_issue 8
_journal_name_full 'Dalton transactions (Cambridge, England : 2003)'
_journal_page_first 878
_journal_page_last 888
_journal_paper_doi 10.1039/b616016f
_journal_year 2007
_chemical_formula_moiety '[La(tptz)(DMF)(H2O)3Fe(CN)6]5H2O'
_chemical_formula_sum 'C27 H35 Fe La N13 O9'
_chemical_formula_weight 880.44
_chemical_name_common
;
Catena-(trans-biscyano-N,N-dimethyl-formamide-tri-agua-(2,4,6-
tri(2-pyridyl)-1,3,5-triazine)-tetracyano-iron(iii)-lanthamium(iii)
pentahydrate
;
_space_group_IT_number 15
_symmetry_space_group_name_Hall '-C 2yc'
_symmetry_space_group_name_H-M 'C 1 2/c 1'
_atom_sites_solution_hydrogens geom
_atom_sites_solution_primary direct
_atom_sites_solution_secondary difmap
_audit_creation_method SHELXL-97
_cell_angle_alpha 90.00
_cell_angle_beta 102.45(3)
_cell_angle_gamma 90.00
_cell_formula_units_Z 8
_cell_length_a 16.069(3)
_cell_length_b 14.390(3)
_cell_length_c 32.076(6)
_cell_measurement_temperature 110(2)
_cell_volume 7243(3)
_computing_structure_refinement 'SHELXL-97 (Sheldrick, 1997)'
_computing_structure_solution 'SHELXS-97 (Sheldrick, 1990)'
_diffrn_ambient_temperature 110(2)
_diffrn_measured_fraction_theta_full 0.954
_diffrn_measured_fraction_theta_max 0.954
_diffrn_radiation_monochromator graphite
_diffrn_radiation_source 'fine-focus sealed tube'
_diffrn_radiation_type MoK\a
_diffrn_radiation_wavelength 0.71073
_diffrn_reflns_av_R_equivalents 0.0751
_diffrn_reflns_av_sigmaI/netI 0.0629
_diffrn_reflns_limit_h_max 21
_diffrn_reflns_limit_h_min -21
_diffrn_reflns_limit_k_max 18
_diffrn_reflns_limit_k_min -19
_diffrn_reflns_limit_l_max 41
_diffrn_reflns_limit_l_min -42
_diffrn_reflns_number 40258
_diffrn_reflns_theta_full 28.35
_diffrn_reflns_theta_max 28.35
_diffrn_reflns_theta_min 1.92
_exptl_absorpt_coefficient_mu 1.631
_exptl_crystal_colour yellow
_exptl_crystal_density_diffrn 1.615
_exptl_crystal_density_method 'not measured'
_exptl_crystal_description block
_exptl_crystal_F_000 3544
_exptl_crystal_size_max 0.21
_exptl_crystal_size_mid 0.16
_exptl_crystal_size_min 0.11
_refine_diff_density_max 2.461
_refine_diff_density_min -1.369
_refine_diff_density_rms 0.171
_refine_ls_extinction_method none
_refine_ls_goodness_of_fit_ref 1.069
_refine_ls_hydrogen_treatment mixed
_refine_ls_matrix_type full
_refine_ls_number_parameters 420
_refine_ls_number_reflns 8648
_refine_ls_number_restraints 0
_refine_ls_restrained_S_all 1.069
_refine_ls_R_factor_all 0.0746
_refine_ls_R_factor_gt 0.0606
_refine_ls_shift/su_max 2.230
_refine_ls_shift/su_mean 0.036
_refine_ls_structure_factor_coef Fsqd
_refine_ls_weighting_details 'calc w=1/[\s^2^(Fo^2^)+(0.0655P)^2^+89.2252P] where P=(Fo^2^+2Fc^2^)/3'
_refine_ls_weighting_scheme calc
_refine_ls_wR_factor_gt 0.1510
_refine_ls_wR_factor_ref 0.1604
_reflns_number_gt 7157
_reflns_number_total 8648
_reflns_threshold_expression >2sigma(I)
_cod_data_source_file b616016f.txt
_cod_data_source_block compound8
_cod_database_code 7005072

loop_
_symmetry_equiv_pos_as_xyz
'x, y, z'
'-x, y, -z+1/2'
'x+1/2, y+1/2, z'
'-x+1/2, y+1/2, -z+1/2'
'-x, -y, -z'
'x, -y, z-1/2'
'-x+1/2, -y+1/2, -z'
'x+1/2, -y+1/2, z-1/2'

loop_
_atom_site_label
_atom_site_type_symbol
_atom_site_fract_x
_atom_site_fract_y
_atom_site_fract_z
_atom_site_U_iso_or_equiv
_atom_site_adp_type
_atom_site_occupancy
_atom_site_symmetry_multiplicity
_atom_site_calc_flag
_atom_site_refinement_flags
_atom_site_disorder_assembly
_atom_site_disorder_group
La1 La 0.463872(19) 0.30502(2) 0.105635(9) 0.01794(10) Uani 1 1 d . . .
Fe1 Fe 0.75974(5) 0.48810(6) 0.10827(2) 0.02204(18) Uani 1 1 d . . .
N9 N 0.5360(3) 0.2123(3) 0.17755(16) 0.0262(10) Uani 1 1 d . . .
N8 N 0.5262(3) 0.4009(3) 0.17760(14) 0.0220(9) Uani 1 1 d . . .
C1 C 0.6797(4) 0.3942(4) 0.11551(17) 0.0243(11) Uani 1 1 d . . .
N10 N 0.5621(3) 0.5442(4) 0.21347(16) 0.0305(11) Uani 1 1 d . . .
C14 C 0.5684(4) 0.3591(4) 0.21343(18) 0.0265(12) Uani 1 1 d . . .
C15 C 0.5730(4) 0.2557(4) 0.21409(19) 0.0288(13) Uani 1 1 d . . .
C2 C 0.8354(4) 0.5873(4) 0.10219(19) 0.0275(12) Uani 1 1 d . . .
N11 N 0.6090(4) 0.4032(4) 0.24848(16) 0.0326(12) Uani 1 1 d . . .
C12 C 0.5256(4) 0.4941(4) 0.17940(18) 0.0247(11) Uani 1 1 d . . .
N1 N 0.6264(3) 0.3421(4) 0.11803(16) 0.0286(11) Uani 1 1 d . . .
C16 C 0.6136(6) 0.2098(5) 0.2505(2) 0.047(2) Uani 1 1 d . . .
H16 H 0.6399 0.2433 0.2753 0.057 Uiso 1 1 calc R . .
N7 N 0.4488(3) 0.4942(4) 0.10644(16) 0.0305(11) Uani 1 1 d . . .
C3 C 0.6708(4) 0.5349(4) 0.06214(18) 0.0274(12) Uani 1 1 d . . .
C4 C 0.7985(4) 0.4096(4) 0.0673(2) 0.0296(13) Uani 1 1 d . . .
C13 C 0.6048(4) 0.4958(4) 0.24654(19) 0.0302(13) Uani 1 1 d . . .
C19 C 0.5390(5) 0.1189(4) 0.1778(2) 0.0361(15) Uani 1 1 d . . .
H19 H 0.5132 0.0864 0.1525 0.043 Uiso 1 1 calc R . .
C6 C 0.7223(5) 0.5683(7) 0.1479(2) 0.053(2) Uani 1 1 d . . .
C20 C 0.6521(4) 0.5500(5) 0.2835(2) 0.0352(15) Uani 1 1 d . . .
C10 C 0.4771(5) 0.6418(4) 0.1415(2) 0.0397(16) Uani 1 1 d . . .
H10 H 0.5008 0.6759 0.1666 0.048 Uiso 1 1 calc R . .
C5 C 0.8474(5) 0.4367(5) 0.1538(2) 0.0390(16) Uani 1 1 d . . .
C11 C 0.4825(4) 0.5453(4) 0.14114(19) 0.0272(12) Uani 1 1 d . . .
C18 C 0.5781(6) 0.0681(5) 0.2133(3) 0.050(2) Uani 1 1 d . . .
H18 H 0.5792 0.0021 0.2121 0.060 Uiso 1 1 calc R . .
C9 C 0.4372(6) 0.6869(5) 0.1050(3) 0.052(2) Uani 1 1 d . . .
H9 H 0.4337 0.7528 0.1042 0.062 Uiso 1 1 calc R . .
C17 C 0.6151(6) 0.1134(5) 0.2499(2) 0.053(2) Uani 1 1 d . . .
H17 H 0.6415 0.0795 0.2747 0.064 Uiso 1 1 calc R . .
C8 C 0.4021(5) 0.6350(5) 0.0693(3) 0.0451(18) Uani 1 1 d . . .
H8 H 0.3734 0.6647 0.0438 0.054 Uiso 1 1 calc R . .
C7 C 0.4093(5) 0.5389(4) 0.0712(2) 0.0362(15) Uani 1 1 d . . .
H7 H 0.3851 0.5036 0.0465 0.043 Uiso 1 1 calc R . .
O1 O 0.3277(3) 0.3296(3) 0.05256(15) 0.0380(11) Uani 1 1 d . . .
O2 O 0.5364(3) 0.1756(3) 0.07336(16) 0.0409(11) Uani 1 1 d . . .
O3 O 0.3505(3) 0.3274(4) 0.14945(15) 0.0390(11) Uani 1 1 d . . .
N2 N 0.8777(3) 0.6511(4) 0.10083(19) 0.0354(12) Uani 1 1 d . . .
N4 N 0.8184(5) 0.3621(4) 0.0421(2) 0.0496(16) Uani 1 1 d . . .
N3 N 0.6174(4) 0.5579(4) 0.03448(18) 0.0427(14) Uani 1 1 d . . .
O4 O 0.4982(3) 0.3692(4) 0.03620(14) 0.0370(11) Uani 1 1 d . . .
N12 N 0.6836(4) 0.4995(5) 0.31948(19) 0.0460(15) Uani 1 1 d . . .
N5 N 0.8978(5) 0.4070(5) 0.1809(3) 0.069(2) Uani 1 1 d . . .
C22 C 0.7146(6) 0.6904(6) 0.3146(3) 0.053(2) Uani 1 1 d . . .
H22 H 0.7248 0.7552 0.3131 0.063 Uiso 1 1 calc R . .
C24 C 0.7300(5) 0.5482(6) 0.3523(2) 0.052(2) Uani 1 1 d . . .
H24 H 0.7520 0.5159 0.3782 0.062 Uiso 1 1 calc R . .
C21 C 0.6655(5) 0.6437(5) 0.2799(2) 0.0433(17) Uani 1 1 d . . .
H21 H 0.6418 0.6760 0.2543 0.052 Uiso 1 1 calc R . .
C23 C 0.7479(5) 0.6423(6) 0.3508(3) 0.052(2) Uani 1 1 d . . .
H23 H 0.7827 0.6726 0.3747 0.063 Uiso 1 1 calc R . .
N6 N 0.7014(6) 0.6241(10) 0.1699(3) 0.126(5) Uani 1 1 d . . .
N13 N 0.1843(4) 0.3432(4) 0.03484(18) 0.0379(13) Uani 1 1 d . . .
C25 C 0.2539(5) 0.2989(5) 0.0507(2) 0.0405(16) Uiso 1 1 d . . .
H25 H 0.2488 0.2385 0.0619 0.049 Uiso 1 1 calc R . .
C26 C 0.1858(7) 0.4356(7) 0.0169(3) 0.068(3) Uiso 1 1 d . . .
H26A H 0.2445 0.4519 0.0157 0.102 Uiso 1 1 calc R . .
H26B H 0.1642 0.4806 0.0349 0.102 Uiso 1 1 calc R . .
H26C H 0.1499 0.4368 -0.0119 0.102 Uiso 1 1 calc R . .
C27 C 0.1011(6) 0.3023(7) 0.0343(3) 0.065(2) Uiso 1 1 d . . .
H27A H 0.1085 0.2389 0.0457 0.097 Uiso 1 1 calc R . .
H27B H 0.0675 0.3007 0.0049 0.097 Uiso 1 1 calc R . .
H27C H 0.0712 0.3399 0.0520 0.097 Uiso 1 1 calc R . .
O7 O 0.5021(9) -0.0064(9) 0.0630(4) 0.153(4) Uiso 1 1 d . . .
O6 O 1.0000 0.3114(15) 0.2500 0.184(8) Uiso 1 2 d S . .
O5 O 0.5421(14) 0.8995(15) 0.1297(7) 0.256(9) Uiso 1 1 d . . .
O8 O 0.6687(5) 0.2129(5) 0.0369(2) 0.0719(18) Uiso 1 1 d . . .
O9 O 0.1709(18) 0.3086(17) 0.1665(8) 0.301(12) Uiso 1 1 d . . .

loop_
_atom_site_aniso_label
_atom_site_aniso_U_11
_atom_site_aniso_U_22
_atom_site_aniso_U_33
_atom_site_aniso_U_23
_atom_site_aniso_U_13
_atom_site_aniso_U_12
La1 0.01832(17) 0.01834(15) 0.01627(16) 0.00037(11) 0.00179(11) -0.00489(11)
Fe1 0.0193(4) 0.0260(4) 0.0193(4) 0.0005(3) 0.0009(3) -0.0088(3)
N9 0.027(3) 0.022(2) 0.027(2) 0.0038(19) 0.001(2) -0.0041(19)
N8 0.024(2) 0.025(2) 0.016(2) 0.0004(17) 0.0036(18) -0.0056(19)
C1 0.020(3) 0.030(3) 0.021(3) 0.004(2) 0.000(2) -0.007(2)
N10 0.035(3) 0.028(2) 0.026(3) -0.007(2) 0.002(2) -0.005(2)
C14 0.032(3) 0.027(3) 0.021(3) -0.001(2) 0.006(2) -0.005(2)
C15 0.031(3) 0.027(3) 0.025(3) 0.003(2) -0.002(2) -0.007(2)
C2 0.021(3) 0.027(3) 0.032(3) -0.002(2) -0.001(2) -0.005(2)
N11 0.040(3) 0.035(3) 0.020(2) -0.002(2) 0.000(2) -0.013(2)
C12 0.027(3) 0.025(3) 0.023(3) -0.002(2) 0.009(2) -0.003(2)
N1 0.024(3) 0.033(3) 0.027(3) 0.004(2) -0.001(2) -0.005(2)
C16 0.071(6) 0.033(3) 0.028(3) 0.007(3) -0.012(3) -0.015(3)
N7 0.035(3) 0.027(2) 0.027(3) 0.002(2) 0.004(2) 0.001(2)
C3 0.029(3) 0.027(3) 0.025(3) 0.001(2) 0.002(2) -0.009(2)
C4 0.031(3) 0.023(3) 0.032(3) 0.002(2) 0.004(2) -0.006(2)
C13 0.034(3) 0.034(3) 0.023(3) -0.006(2) 0.008(2) -0.010(3)
C19 0.046(4) 0.025(3) 0.032(3) 0.002(2) -0.005(3) -0.006(3)
C6 0.033(4) 0.087(6) 0.036(4) -0.028(4) 0.002(3) 0.001(4)
C20 0.036(4) 0.042(3) 0.027(3) -0.015(3) 0.008(3) -0.016(3)
C10 0.039(4) 0.025(3) 0.052(4) -0.004(3) 0.003(3) -0.005(3)
C5 0.036(4) 0.039(4) 0.035(4) 0.010(3) -0.007(3) -0.013(3)
C11 0.030(3) 0.022(3) 0.030(3) 0.001(2) 0.006(2) -0.002(2)
C18 0.063(5) 0.027(3) 0.050(4) 0.009(3) -0.012(4) -0.005(3)
C9 0.059(5) 0.025(3) 0.063(5) 0.012(3) -0.004(4) -0.001(3)
C17 0.077(6) 0.036(4) 0.034(4) 0.014(3) -0.017(4) -0.005(4)
C8 0.049(5) 0.033(3) 0.048(4) 0.018(3) -0.002(3) 0.004(3)
C7 0.045(4) 0.030(3) 0.031(3) 0.007(3) 0.002(3) 0.001(3)
O1 0.030(3) 0.049(3) 0.030(2) 0.006(2) -0.0048(19) -0.007(2)
O2 0.047(3) 0.035(2) 0.045(3) -0.009(2) 0.020(2) -0.004(2)
O3 0.026(2) 0.060(3) 0.032(2) -0.005(2) 0.0085(19) 0.002(2)
N2 0.026(3) 0.026(3) 0.050(3) 0.004(2) 0.000(2) -0.009(2)
N4 0.065(5) 0.042(3) 0.044(4) -0.002(3) 0.015(3) 0.008(3)
N3 0.043(4) 0.048(3) 0.031(3) 0.007(3) -0.003(3) 0.001(3)
O4 0.026(2) 0.058(3) 0.026(2) 0.012(2) 0.0030(18) 0.000(2)
N12 0.042(4) 0.063(4) 0.032(3) -0.010(3) 0.005(3) -0.025(3)
N5 0.066(5) 0.051(4) 0.068(5) 0.017(4) -0.032(4) -0.016(4)
C22 0.052(5) 0.049(4) 0.056(5) -0.026(4) 0.009(4) -0.018(4)
C24 0.051(5) 0.071(5) 0.031(4) -0.021(4) 0.002(3) -0.018(4)
C21 0.048(4) 0.040(4) 0.041(4) -0.016(3) 0.008(3) -0.009(3)
C23 0.041(4) 0.067(5) 0.046(4) -0.030(4) 0.003(3) -0.016(4)
N6 0.057(6) 0.217(14) 0.096(7) -0.106(9) -0.002(5) 0.017(7)
N13 0.032(3) 0.044(3) 0.034(3) -0.007(2) -0.002(2) 0.000(3)

loop_
_atom_type_symbol
_atom_type_description
_atom_type_scat_dispersion_real
_atom_type_scat_dispersion_imag
_atom_type_scat_source
C C 0.0033 0.0016 'International Tables Vol C Tables 4.2.6.8 and 6.1.1.4'
H H 0.0000 0.0000 'International Tables Vol C Tables 4.2.6.8 and 6.1.1.4'
N N 0.0061 0.0033 'International Tables Vol C Tables 4.2.6.8 and 6.1.1.4'
O O 0.0106 0.0060 'International Tables Vol C Tables 4.2.6.8 and 6.1.1.4'
Fe Fe 0.3463 0.8444 'International Tables Vol C Tables 4.2.6.8 and 6.1.1.4'
La La -0.2871 2.4523 'International Tables Vol C Tables 4.2.6.8 and 6.1.1.4'

loop_
_geom_angle_atom_site_label_1
_geom_angle_atom_site_label_2
_geom_angle_atom_site_label_3
_geom_angle
_geom_angle_site_symmetry_1
_geom_angle_site_symmetry_3
_geom_angle_publ_flag
O1 La1 O2 103.79(17) . . ?
O1 La1 O3 74.47(16) . . ?
O2 La1 O3 139.85(16) . . ?
O1 La1 O4 71.26(15) . . ?
O2 La1 O4 72.98(16) . . ?
O3 La1 O4 137.92(15) . . ?
O1 La1 N2 72.65(17) . 3_445 ?
O2 La1 N2 68.62(17) . 3_445 ?
O3 La1 N2 72.88(18) . 3_445 ?
O4 La1 N2 117.67(17) . 3_445 ?
O1 La1 N1 141.04(15) . . ?
O2 La1 N1 71.31(17) . . ?
O3 La1 N1 134.44(16) . . ?
O4 La1 N1 70.43(15) . . ?
N2 La1 N1 133.33(17) 3_445 . ?
O1 La1 N8 128.56(16) . . ?
O2 La1 N8 127.50(16) . . ?
O3 La1 N8 68.91(15) . . ?
O4 La1 N8 116.63(14) . . ?
N2 La1 N8 125.66(16) 3_445 . ?
N1 La1 N8 65.75(15) . . ?
O1 La1 N9 143.70(15) . . ?
O2 La1 N9 80.51(16) . . ?
O3 La1 N9 79.51(16) . . ?
O4 La1 N9 141.48(15) . . ?
N2 La1 N9 75.80(16) 3_445 . ?
N1 La1 N9 74.92(15) . . ?
N8 La1 N9 60.58(14) . . ?
O1 La1 N7 78.40(16) . . ?
O2 La1 N7 141.76(15) . . ?
O3 La1 N7 78.09(16) . . ?
O4 La1 N7 71.79(16) . . ?
N2 La1 N7 143.32(17) 3_445 . ?
N1 La1 N7 83.25(16) . . ?
N8 La1 N7 59.89(15) . . ?
N9 La1 N7 120.44(15) . . ?
C6 Fe1 C2 85.1(3) . . ?
C6 Fe1 C1 91.7(3) . . ?
C2 Fe1 C1 176.5(3) . . ?
C6 Fe1 C4 178.5(4) . . ?
C2 Fe1 C4 93.5(3) . . ?
C1 Fe1 C4 89.6(2) . . ?
C6 Fe1 C3 90.7(3) . . ?
C2 Fe1 C3 92.5(2) . . ?
C1 Fe1 C3 86.2(2) . . ?
C4 Fe1 C3 88.6(3) . . ?
C6 Fe1 C5 90.7(3) . . ?
C2 Fe1 C5 89.3(3) . . ?
C1 Fe1 C5 92.2(3) . . ?
C4 Fe1 C5 90.1(3) . . ?
C3 Fe1 C5 177.9(3) . . ?
C15 N9 C19 116.7(5) . . ?
C15 N9 La1 122.8(4) . . ?
C19 N9 La1 120.5(4) . . ?
C12 N8 C14 114.7(5) . . ?
C12 N8 La1 123.0(4) . . ?
C14 N8 La1 122.0(4) . . ?
N1 C1 Fe1 174.5(5) . . ?
C13 N10 C12 115.4(5) . . ?
N11 C14 N8 125.0(5) . . ?
N11 C14 C15 116.7(5) . . ?
N8 C14 C15 118.3(5) . . ?
N9 C15 C16 123.7(6) . . ?
N9 C15 C14 116.1(5) . . ?
C16 C15 C14 120.3(6) . . ?
N2 C2 Fe1 174.3(6) . . ?
C13 N11 C14 115.2(5) . . ?
N10 C12 N8 124.7(5) . . ?
N10 C12 C11 117.2(5) . . ?
N8 C12 C11 118.1(5) . . ?
C1 N1 La1 148.8(5) . . ?
C15 C16 C17 118.4(6) . . ?
C7 N7 C11 118.1(5) . . ?
C7 N7 La1 119.9(4) . . ?
C11 N7 La1 122.0(4) . . ?
N3 C3 Fe1 176.6(6) . . ?
N4 C4 Fe1 177.4(6) . . ?
N10 C13 N11 125.0(6) . . ?
N10 C13 C20 116.7(6) . . ?
N11 C13 C20 118.4(6) . . ?
N9 C19 C18 122.8(6) . . ?
N6 C6 Fe1 173.7(11) . . ?
N12 C20 C21 123.9(6) . . ?
N12 C20 C13 115.3(6) . . ?
C21 C20 C13 120.7(6) . . ?
C9 C10 C11 118.9(7) . . ?
N5 C5 Fe1 178.8(8) . . ?
N7 C11 C10 122.4(6) . . ?
N7 C11 C12 116.8(5) . . ?
C10 C11 C12 120.8(6) . . ?
C17 C18 C19 119.5(7) . . ?
C10 C9 C8 118.9(6) . . ?
C18 C17 C16 118.9(6) . . ?
C9 C8 C7 119.2(7) . . ?
N7 C7 C8 122.4(7) . . ?
C25 O1 La1 131.6(4) . . ?
C2 N2 La1 172.3(5) . 3 ?
C24 N12 C20 115.2(7) . . ?
C23 C22 C21 119.3(8) . . ?
N12 C24 C23 124.3(8) . . ?
C20 C21 C22 118.6(8) . . ?
C22 C23 C24 118.7(7) . . ?
C25 N13 C26 121.4(7) . . ?
C25 N13 C27 121.3(7) . . ?
C26 N13 C27 117.3(7) . . ?
O1 C25 N13 125.0(7) . . ?

loop_
_geom_bond_atom_site_label_1
_geom_bond_atom_site_label_2
_geom_bond_distance
_geom_bond_site_symmetry_2
_geom_bond_publ_flag
La1 O1 2.491(5) . ?
La1 O2 2.533(5) . ?
La1 O3 2.550(4) . ?
La1 O4 2.578(4) . ?
La1 N2 2.599(5) 3_445 ?
La1 N1 2.610(5) . ?
La1 N8 2.691(4) . ?
La1 N9 2.700(5) . ?
La1 N7 2.734(5) . ?
Fe1 C6 1.907(7) . ?
Fe1 C2 1.912(6) . ?
Fe1 C1 1.915(5) . ?
Fe1 C4 1.936(6) . ?
Fe1 C3 1.942(6) . ?
Fe1 C5 1.944(7) . ?
N9 C15 1.348(8) . ?
N9 C19 1.345(7) . ?
N8 C12 1.342(7) . ?
N8 C14 1.344(7) . ?
C1 N1 1.154(7) . ?
N10 C13 1.330(8) . ?
N10 C12 1.335(7) . ?
C14 N11 1.333(7) . ?
C14 C15 1.490(8) . ?
C15 C16 1.377(9) . ?
C2 N2 1.149(8) . ?
N11 C13 1.334(8) . ?
C12 C11 1.470(8) . ?
C16 C17 1.388(10) . ?
N7 C7 1.336(8) . ?
N7 C11 1.346(8) . ?
C3 N3 1.143(8) . ?
C4 N4 1.153(9) . ?
C13 C20 1.486(8) . ?
C19 C18 1.385(9) . ?
C6 N6 1.167(11) . ?
C20 N12 1.364(10) . ?
C20 C21 1.374(10) . ?
C10 C9 1.372(10) . ?
C10 C11 1.392(8) . ?
C5 N5 1.135(9) . ?
C18 C17 1.363(11) . ?
C9 C8 1.380(11) . ?
C8 C7 1.387(9) . ?
O1 C25 1.255(9) . ?
N2 La1 2.599(5) 3 ?
N12 C24 1.348(9) . ?
C22 C23 1.357(13) . ?
C22 C21 1.390(10) . ?
C24 C23 1.388(12) . ?
N13 C25 1.293(9) . ?
N13 C26 1.452(11) . ?
N13 C27 1.458(11) . ?
